data_7209840
loop_
_publ_author_name
'Singh, Maya Shankar'
'Nagaraju, Anugula'
'Verma, Girijesh Kumar'
'Shukla, Gaurav'
'Verma, Rajiv Kumar'
'Srivastava, Abhijeet'
'Raghuvanshi, Keshav'

_publ_section_title
;
 Eco-efficient, regioselective and rapid access to 4,5-disubstituted
 1,2,3-thiadiazoles via [3 + 2] cycloaddition of \a-enolicdithioesters
 with tosyl azide under solvent-free conditions
;
_journal_issue 4
_journal_name_full 'Green Chemistry'
_journal_page_first 954
_journal_paper_doi 10.1039/c3gc37047j
_journal_volume 15
_journal_year 2013
_chemical_formula_moiety 'C10 H8 N2 O S2'
_chemical_formula_sum 'C10 H8 N2 O S2'
_chemical_formula_weight 236.32
_chemical_melting_point 379
_space_group_IT_number 2
_symmetry_cell_setting triclinic
_symmetry_space_group_name_Hall '-P 1'
_symmetry_space_group_name_H-M 'P -1'
_atom_sites_solution_hydrogens geom
_atom_sites_solution_primary direct
_atom_sites_solution_secondary difmap
_audit_creation_method SHELXL-97
_cell_angle_alpha 109.76(2)
_cell_angle_beta 90.103(17)
_cell_angle_gamma 90.706(18)
_cell_formula_units_Z 2
_cell_length_a 7.4617(15)
_cell_length_b 7.5189(18)
_cell_length_c 9.840(2)
_cell_measurement_reflns_used 598
_cell_measurement_temperature 293(2)
_cell_measurement_theta_max 28.9250
_cell_measurement_theta_min 2.9680
_cell_volume 519.5(2)
_computing_cell_refinement
;
CrysAlisPro, Agilent Technologies,
Version 1.171.34.49 (release 20-01-2011 CrysAlis171 .NET)
(compiled Jan 20 2011,15:58:25)
;
_computing_data_collection
;
CrysAlisPro, Agilent Technologies,
Version 1.171.34.49 (release 20-01-2011 CrysAlis171 .NET)
(compiled Jan 20 2011,15:58:25)
;
_computing_data_reduction
;
CrysAlisPro, Agilent Technologies,
Version 1.171.34.49 (release 20-01-2011 CrysAlis171 .NET)
(compiled Jan 20 2011,15:58:25)
;
_computing_structure_refinement 'SHELXL-97 (Sheldrick, 2008)'
_diffrn_ambient_temperature 293(2)
_diffrn_detector_area_resol_mean 16.0938
_diffrn_measured_fraction_theta_max 0.684
_diffrn_measurement_device_type 'Xcalibur, Eos'
_diffrn_measurement_method '\w scans'
_diffrn_radiation_monochromator graphite
_diffrn_radiation_source 'fine-focus sealed tube'
_diffrn_radiation_type MoK\a
_diffrn_radiation_wavelength 0.71073
_diffrn_reflns_av_R_equivalents 0.0109
_diffrn_reflns_av_sigmaI/netI 0.0409
_diffrn_reflns_limit_h_max 10
_diffrn_reflns_limit_h_min -9
_diffrn_reflns_limit_k_max 9
_diffrn_reflns_limit_k_min -8
_diffrn_reflns_limit_l_max 7
_diffrn_reflns_limit_l_min -13
_diffrn_reflns_number 2760
_diffrn_reflns_theta_full 25.00
_diffrn_reflns_theta_max 28.99
_diffrn_reflns_theta_min 2.97
_exptl_absorpt_coefficient_mu 0.483
_exptl_absorpt_correction_T_max 0.865
_exptl_absorpt_correction_T_min 0.793
_exptl_absorpt_correction_type multi-scan
_exptl_absorpt_process_details
;
CrysAlisPro, Agilent Technologies,
Version 1.171.34.49 (release 20-01-2011 CrysAlis171 .NET)
(compiled Jan 20 2011,15:58:25)
Empirical absorption correction using spherical harmonics,
implemented in SCALE3 ABSPACK scaling algorithm.
;
_exptl_crystal_colour colourless
_exptl_crystal_density_diffrn 1.511
_exptl_crystal_density_method 'not measured'
_exptl_crystal_F_000 244
_exptl_crystal_size_max 0.5
_exptl_crystal_size_mid 0.4
_exptl_crystal_size_min 0.3
_refine_diff_density_max 0.227
_refine_diff_density_min -0.235
_refine_diff_density_rms 0.056
_refine_ls_extinction_method none
_refine_ls_goodness_of_fit_ref 1.024
_refine_ls_hydrogen_treatment mixed
_refine_ls_matrix_type full
_refine_ls_number_parameters 136
_refine_ls_number_reflns 2760
_refine_ls_number_restraints 0
_refine_ls_restrained_S_all 1.024
_refine_ls_R_factor_all 0.0637
_refine_ls_R_factor_gt 0.0426
_refine_ls_shift/su_max 0.000
_refine_ls_shift/su_mean 0.000
_refine_ls_structure_factor_coef Fsqd
_refine_ls_weighting_details 'calc w=1/[\s^2^(Fo^2^)+(0.0556P)^2^+0.0449P] where P=(Fo^2^+2Fc^2^)/3'
_refine_ls_weighting_scheme calc
_refine_ls_wR_factor_gt 0.0991
_refine_ls_wR_factor_ref 0.1154
_reflns_number_gt 1397
_reflns_number_total 2760
_reflns_threshold_expression >2\s(I)
_cod_data_source_file c3gc37047j.txt
_cod_data_source_block ox-am
_cod_database_code 7209840

loop_
_symmetry_equiv_pos_as_xyz
'x, y, z'
'-x, -y, -z'

loop_
_atom_site_label
_atom_site_type_symbol
_atom_site_fract_x
_atom_site_fract_y
_atom_site_fract_z
_atom_site_U_iso_or_equiv
_atom_site_adp_type
_atom_site_occupancy
_atom_site_symmetry_multiplicity
_atom_site_calc_flag
_atom_site_refinement_flags
N1 N -0.1543(3) 0.6368(3) 0.8602(2) 0.0496(6) Uani 1 1 d .
N21 N -0.1349(4) 0.5945(4) 0.7229(3) 0.0611(7) Uani 1 1 d .
C9 C 0.1348(4) 0.7472(3) 0.8594(3) 0.0355(6) Uani 1 1 d .
C10 C 0.4518(4) 0.8227(4) 0.7541(3) 0.0523(8) Uani 1 1 d .
H10A H 0.5713 0.8737 0.7743 0.078 Uiso 1 1 calc R
H10C H 0.3867 0.8909 0.7038 0.078 Uiso 1 1 calc R
H10B H 0.4567 0.6917 0.6953 0.078 Uiso 1 1 calc R
S1 S 0.34084(10) 0.84453(10) 0.92052(7) 0.0443(2) Uani 1 1 d .
S2 S 0.07162(11) 0.66021(10) 0.68419(7) 0.0508(3) Uani 1 1 d .
O1 O 0.1341(3) 0.8669(3) 1.1583(2) 0.0548(5) Uani 1 1 d .
C8 C -0.0100(4) 0.7219(3) 0.9412(3) 0.0360(6) Uani 1 1 d .
C5 C -0.1287(4) 0.8297(4) 1.3404(3) 0.0495(7) Uani 1 1 d .
H5 H -0.0174 0.8805 1.3771 0.059 Uiso 1 1 calc R
C6 C -0.1569(4) 0.7641(3) 1.1918(3) 0.0347(6) Uani 1 1 d .
C7 C -0.0037(4) 0.7875(3) 1.1010(3) 0.0377(6) Uani 1 1 d .
C1 C -0.3236(4) 0.6885(4) 1.1403(3) 0.0431(7) Uani 1 1 d .
H1 H -0.3455 0.6432 1.0413 0.052 Uiso 1 1 calc R
C3 C -0.4277(4) 0.7462(4) 1.3807(3) 0.0535(8) Uani 1 1 d .
H3 H -0.5188 0.7410 1.4436 0.064 Uiso 1 1 calc R
C4 C -0.2623(5) 0.8209(4) 1.4342(3) 0.0569(8) Uani 1 1 d .
H4 H -0.2410 0.8652 1.5332 0.068 Uiso 1 1 calc R
C2 C -0.4579(4) 0.6795(4) 1.2342(3) 0.0496(7) Uani 1 1 d .
H2 H -0.5693 0.6280 1.1981 0.059 Uiso 1 1 calc R

loop_
_atom_site_aniso_label
_atom_site_aniso_U_11
_atom_site_aniso_U_22
_atom_site_aniso_U_33
_atom_site_aniso_U_23
_atom_site_aniso_U_13
_atom_site_aniso_U_12
N1 0.0389(14) 0.0675(14) 0.0373(13) 0.0111(11) -0.0020(11) -0.0062(12)
N21 0.0475(16) 0.0889(18) 0.0366(14) 0.0081(13) -0.0024(12) -0.0105(15)
C9 0.0403(15) 0.0336(12) 0.0329(13) 0.0115(10) 0.0029(11) 0.0070(12)
C10 0.0461(18) 0.0623(17) 0.0482(17) 0.0183(14) 0.0135(14) 0.0028(15)
S1 0.0374(4) 0.0564(4) 0.0394(4) 0.0168(3) 0.0028(3) -0.0064(4)
S2 0.0492(5) 0.0661(5) 0.0322(4) 0.0104(3) 0.0015(3) -0.0014(4)
O1 0.0408(12) 0.0800(13) 0.0404(11) 0.0168(10) -0.0046(9) -0.0171(11)
C8 0.0340(15) 0.0403(13) 0.0315(13) 0.0092(10) 0.0007(11) 0.0007(12)
C5 0.0471(18) 0.0634(17) 0.0371(15) 0.0161(13) -0.0016(14) -0.0080(15)
C6 0.0362(14) 0.0341(12) 0.0350(13) 0.0134(10) 0.0018(11) 0.0033(12)
C7 0.0383(15) 0.0394(13) 0.0355(14) 0.0129(11) 0.0001(12) 0.0014(13)
C1 0.0415(17) 0.0494(15) 0.0363(14) 0.0120(12) 0.0004(13) -0.0033(14)
C3 0.053(2) 0.0616(18) 0.0481(18) 0.0214(14) 0.0148(16) 0.0008(17)
C4 0.061(2) 0.076(2) 0.0341(15) 0.0188(14) 0.0050(15) -0.0047(18)
C2 0.0401(17) 0.0552(16) 0.0500(17) 0.0136(13) 0.0028(14) -0.0082(15)

loop_
_atom_type_symbol
_atom_type_description
_atom_type_scat_dispersion_real
_atom_type_scat_dispersion_imag
_atom_type_scat_source
C C 0.0033 0.0016 'International Tables Vol C Tables 4.2.6.8 and 6.1.1.4'
H H 0.0000 0.0000 'International Tables Vol C Tables 4.2.6.8 and 6.1.1.4'
O O 0.0106 0.0060 'International Tables Vol C Tables 4.2.6.8 and 6.1.1.4'
S S 0.1246 0.1234 'International Tables Vol C Tables 4.2.6.8 and 6.1.1.4'
N N 0.0061 0.0033 'International Tables Vol C Tables 4.2.6.8 and 6.1.1.4'

loop_
_geom_angle_atom_site_label_1
_geom_angle_atom_site_label_2
_geom_angle_atom_site_label_3
_geom_angle
N21 N1 C8 115.1(2)
N1 N21 S2 110.8(2)
C8 C9 S2 107.2(2)
C8 C9 S1 127.7(2)
S2 C9 S1 125.02(15)
S1 C10 H10A 109.5
S1 C10 H10C 109.5
H10A C10 H10C 109.5
S1 C10 H10B 109.5
H10A C10 H10B 109.5
H10C C10 H10B 109.5
C9 S1 C10 101.37(14)
C9 S2 N21 93.39(13)
N1 C8 C9 113.5(2)
N1 C8 C7 124.4(2)
C9 C8 C7 122.0(2)
C4 C5 C6 121.3(3)
C4 C5 H5 119.3
C6 C5 H5 119.3
C1 C6 C5 118.1(2)
C1 C6 C7 125.4(2)
C5 C6 C7 116.5(2)
O1 C7 C8 116.6(2)
O1 C7 C6 120.0(2)
C8 C7 C6 123.4(2)
C2 C1 C6 120.7(3)
C2 C1 H1 119.6
C6 C1 H1 119.6
C2 C3 C4 119.9(3)
C2 C3 H3 120.0
C4 C3 H3 120.0
C5 C4 C3 119.7(3)
C5 C4 H4 120.2
C3 C4 H4 120.2
C3 C2 C1 120.3(3)
C3 C2 H2 119.9
C1 C2 H2 119.9

loop_
_geom_bond_atom_site_label_1
_geom_bond_atom_site_label_2
_geom_bond_distance
N1 N21 1.288(3)
N1 C8 1.356(3)
N21 S2 1.695(3)
C9 C8 1.397(4)
C9 S2 1.688(3)
C9 S1 1.712(3)
C10 S1 1.794(3)
C10 H10A 0.9600
C10 H10C 0.9600
C10 H10B 0.9600
O1 C7 1.220(3)
C8 C7 1.481(3)
C5 C4 1.375(4)
C5 C6 1.391(3)
C5 H5 0.9300
C6 C1 1.383(4)
C6 C7 1.497(4)
C1 C2 1.381(4)
C1 H1 0.9300
C3 C2 1.374(4)
C3 C4 1.377(4)
C3 H3 0.9300
C4 H4 0.9300
C2 H2 0.9300
